data_1010614
loop_
_publ_author_name
'Schonefeld, P'

_publ_section_title
;
Die Struktur des Berylliumsulfat-Tetrahydrates Be S O~4~ (H~2~ O)~4~
;
_journal_coden_ASTM ZEKGAX
_journal_name_full
;
Zeitschrift fuer Kristallographie, Kristallgeometrie, Kristallphysik,
Kristallchemie (-144,1977)
;
_journal_page_first 16
_journal_page_last 41
_journal_volume 78
_journal_year 1931
_chemical_formula_structural 'Be S O4 (H2 O)4'
_chemical_formula_sum 'Be H8 O8 S'
_chemical_name_systematic 'Beryllium sulfate tetrahydrate'
_space_group_IT_number 140
_symmetry_cell_setting tetragonal
_symmetry_Int_Tables_number 140
_symmetry_space_group_name_Hall '-I 4 2c'
_symmetry_space_group_name_H-M 'I 4/m c m'
_cell_angle_alpha 90
_cell_angle_beta 90
_cell_angle_gamma 90
_cell_formula_units_Z 4
_cell_length_a 8.02(20)
_cell_length_b 8.02(20)
_cell_length_c 10.75(14)
_cell_volume 691.4
_cod_original_formula_sum 'H8 Be O8 S'
_cod_database_code 1010614

loop_
_symmetry_equiv_pos_as_xyz
x,y,z
-x,-y,z
x,-y,1/2+z
-x,y,1/2+z
-y,x,z
y,-x,z
y,x,1/2+z
-y,-x,1/2+z
-x,-y,-z
x,y,-z
-x,y,1/2-z
x,-y,1/2-z
y,-x,-z
-y,x,-z
-y,-x,1/2-z
y,x,1/2-z
1/2+x,1/2+y,1/2+z
1/2-x,1/2-y,1/2+z
1/2+x,1/2-y,z
1/2-x,1/2+y,z
1/2-y,1/2+x,1/2+z
1/2+y,1/2-x,1/2+z
1/2+y,1/2+x,z
1/2-y,1/2-x,z
1/2-x,1/2-y,1/2-z
1/2+x,1/2+y,1/2-z
1/2-x,1/2+y,-z
1/2+x,1/2-y,-z
1/2+y,1/2-x,1/2-z
1/2-y,1/2+x,1/2-z
1/2-y,1/2-x,-z
1/2+y,1/2+x,-z

loop_
_atom_site_label
_atom_site_type_symbol
_atom_site_symmetry_multiplicity
_atom_site_Wyckoff_symbol
_atom_site_fract_x
_atom_site_fract_y
_atom_site_fract_z
_atom_site_occupancy
_atom_site_attached_hydrogens
_atom_site_calc_flag
S1 S6+ 4 c 0. 0. 0. 1. 0 d
Be1 Be2+ 4 d 0.5 0. 0. 1. 0 d
O1 O2- 16 k 0.12 0.12 0. 1. 0 d
O2 O2- 16 l 0.38 0.12 0.16 1. 2 d

loop_
_atom_type_symbol
_atom_type_oxidation_number
S6+ 6.000
Be2+ 2.000
O2- -2.000
H1+ 1.000
